data_1530620
loop_
_publ_author_name
'Pushcharovskii, D.Yu.'
'Pobedimskaya, E.A.'
'Litvin, B.N.'
'Belov, N.V.'

_publ_section_title
;
 Na2 Mn In (Si O3 (O H))2 (O H), the synthesis and the crystal structure
;
_journal_name_full 'Doklady Akademii Nauk SSSR'
_journal_page_first 91
_journal_page_last 94
_journal_volume 214
_journal_year 1974
_chemical_formula_sum 'H3 In Mn Na2 O9 Si2'
_chemical_name_systematic 'Na2 Mn In (Si O3 (O H))2 (O H)'
_space_group_IT_number 36
_symmetry_space_group_name_Hall 'C 2c -2'
_symmetry_space_group_name_H-M 'C m c 21'
_cell_angle_alpha 90
_cell_angle_beta 90
_cell_angle_gamma 90
_cell_formula_units_Z 4
_cell_length_a 15.25
_cell_length_b 7.601
_cell_length_c 7.154
_cell_volume 829.258
_citation_journal_id_ASTM DANKAS
_cod_data_source_file Pushcharovskii_DANKAS_1974_751.cif
_cod_data_source_block H3In1Mn1Na2O9Si2
_cod_original_cell_volume 829.2576
_cod_original_formula_sum 'H3 In1 Mn1 Na2 O9 Si2'
_cod_database_code 1530620

loop_
_symmetry_equiv_pos_as_xyz
x,y,z
-x,-y,z+1/2
-x,y,z
x,-y,z+1/2
x+1/2,y+1/2,z
-x+1/2,-y+1/2,z+1/2
-x+1/2,y+1/2,z
x+1/2,-y+1/2,z+1/2

loop_
_atom_site_label
_atom_site_type_symbol
_atom_site_fract_x
_atom_site_fract_y
_atom_site_fract_z
_atom_site_occupancy
_atom_site_U_iso_or_equiv
O2 O-2 0.112 0.192 0.448 1 0.0
O1 O-2 0.098 0.478 0.278 1 0.0
In1 In+3 0 -0.001 0 1 0.0
O4 O-2 0.243 0.289 0.223 1 0.0
O5 O-2 0 0.145 0.79 1 0.0
O3 O-2 0.1 0.165 0.079 1 0.0
Na1 Na+1 0.255 0.516 0.492 1 0.0
Mn1 Mn+2 0 -0.482 -0.006 1 0.0
Si1 Si+4 0.131 0.269 0.247 1 0.0
